data_7117719
loop_
_publ_author_name
'Wei-Bo Hu'
'Wen-Jing Hu'
'Xiao-Li Zhao'
'Yahu A. Liu'
'Jiu-Sheng Li'
'Biao Jiang'
'Ke Wen'

_publ_section_title
;
 A [2]rota[2]catenane, constructed from a pillar[5]arene-crown ether fused
 double-cavity macrocycle: synthesis and structural characterization
;
_journal_name_full Chem.Commun.
_journal_page_first 13882
_journal_paper_doi 10.1039/C5cc05623C
_journal_volume 51
_journal_year 2015
_chemical_formula_sum 'C105 H113 F27 N4 O18 P4.5'
_chemical_formula_weight 2371.36
_chemical_name_systematic
; 
 ? 
;
_space_group_IT_number 2
_symmetry_cell_setting triclinic
_symmetry_space_group_name_Hall '-P 1'
_symmetry_space_group_name_H-M 'P -1'
_atom_sites_solution_hydrogens geom
_atom_sites_solution_primary direct
_atom_sites_solution_secondary difmap
_audit_creation_method SHELXL-97
_audit_update_record
;
2015-02-05 deposited with the CCDC.
2015-07-17 downloaded from the CCDC.
;
_cell_angle_alpha 71.1160(10)
_cell_angle_beta 78.710(2)
_cell_angle_gamma 76.663(2)
_cell_formula_units_Z 2
_cell_length_a 14.1777(6)
_cell_length_b 20.5414(9)
_cell_length_c 24.6430(10)
_cell_measurement_temperature 173(2)
_cell_volume 6549.9(5)
_computing_structure_refinement 'SHELXL-97 (Sheldrick, 2008)'
_computing_structure_solution 'SHELXS-97 (Sheldrick, 2008)'
_diffrn_ambient_temperature 173(2)
_diffrn_measured_fraction_theta_full 0.993
_diffrn_measured_fraction_theta_max 0.993
_diffrn_radiation_monochromator graphite
_diffrn_radiation_source 'fine-focus sealed tube'
_diffrn_radiation_type MoK\a
_diffrn_radiation_wavelength 0.71073
_diffrn_reflns_av_R_equivalents 0.0698
_diffrn_reflns_av_sigmaI/netI 0.1041
_diffrn_reflns_limit_h_max 16
_diffrn_reflns_limit_h_min -16
_diffrn_reflns_limit_k_max 24
_diffrn_reflns_limit_k_min -24
_diffrn_reflns_limit_l_max 28
_diffrn_reflns_limit_l_min -29
_diffrn_reflns_number 76514
_diffrn_reflns_theta_full 25.01
_diffrn_reflns_theta_max 25.01
_diffrn_reflns_theta_min 0.88
_exptl_absorpt_coefficient_mu 0.158
_exptl_absorpt_correction_T_max 0.9767
_exptl_absorpt_correction_T_min 0.9366
_exptl_absorpt_correction_type multi-scan
_exptl_absorpt_process_details sadabs
_exptl_crystal_colour purple
_exptl_crystal_density_diffrn 1.202
_exptl_crystal_density_method 'not measured'
_exptl_crystal_description block
_exptl_crystal_F_000 2451
_exptl_crystal_size_max 0.42
_exptl_crystal_size_mid 0.18
_exptl_crystal_size_min 0.15
_platon_squeeze_details
;
;
_refine_diff_density_max 0.826
_refine_diff_density_min -0.772
_refine_diff_density_rms 0.091
_refine_ls_extinction_method none
_refine_ls_goodness_of_fit_ref 0.982
_refine_ls_hydrogen_treatment constr
_refine_ls_matrix_type full
_refine_ls_number_parameters 1429
_refine_ls_number_reflns 22945
_refine_ls_number_restraints 0
_refine_ls_restrained_S_all 0.982
_refine_ls_R_factor_all 0.1707
_refine_ls_R_factor_gt 0.1070
_refine_ls_shift/su_max 0.001
_refine_ls_shift/su_mean 0.000
_refine_ls_structure_factor_coef Fsqd
_refine_ls_weighting_details 'calc w=1/[\s^2^(Fo^2^)+(0.1905P)^2^+0.0000P] where P=(Fo^2^+2Fc^2^)/3'
_refine_ls_weighting_scheme calc
_refine_ls_wR_factor_gt 0.2908
_refine_ls_wR_factor_ref 0.3280
_reflns_number_gt 10204
_reflns_number_total 22945
_reflns_threshold_expression >2sigma(I)
_cod_data_source_file c5cc05623c2.cif
_cod_data_source_block z
_cod_original_sg_symbol_H-M P-1
_cod_original_formula_sum 'C105 H113 F27 N4 O18 P4.50'
_cod_database_code 7117719

loop_
_symmetry_equiv_pos_as_xyz
'x, y, z'
'-x, -y, -z'

loop_
_atom_site_label
_atom_site_type_symbol
_atom_site_fract_x
_atom_site_fract_y
_atom_site_fract_z
_atom_site_U_iso_or_equiv
_atom_site_adp_type
_atom_site_occupancy
_atom_site_symmetry_multiplicity
_atom_site_calc_flag
_atom_site_refinement_flags
_atom_site_disorder_assembly
_atom_site_disorder_group
P1 P 0.21941(14) 0.30207(11) 0.07321(8) 0.0723(6) Uani 1 1 d . . .
P2 P 0.31659(17) 0.05749(12) 0.53467(11) 0.1025(9) Uani 1 1 d . . .
P3 P 0.33189(15) 0.39774(14) 0.68937(12) 0.0934(7) Uani 1 1 d . . .
P4 P 0.0000 0.5000 0.5000 0.0963(12) Uani 1 2 d S . .
P5 P 0.4275(6) 0.5582(3) 0.0663(3) 0.242(3) Uani 1 1 d . . .
F1 F 0.1374(4) 0.3378(4) 0.0347(2) 0.161(3) Uani 1 1 d . . .
F2 F 0.2681(4) 0.3681(3) 0.0561(2) 0.1308(19) Uani 1 1 d . . .
F3 F 0.3045(3) 0.2606(2) 0.11326(18) 0.0971(13) Uani 1 1 d . . .
F4 F 0.1748(4) 0.2320(3) 0.0950(3) 0.1278(19) Uani 1 1 d . . .
F5 F 0.2864(3) 0.2796(3) 0.02106(18) 0.1134(17) Uani 1 1 d . . .
F6 F 0.1532(3) 0.3254(2) 0.12601(17) 0.0987(14) Uani 1 1 d . . .
F7 F 0.2480(7) 0.0631(4) 0.4929(5) 0.266(6) Uani 1 1 d . . .
F8 F 0.2395(6) 0.0384(3) 0.5858(4) 0.211(4) Uani 1 1 d . . .
F9 F 0.3980(5) 0.0809(4) 0.4850(2) 0.160(2) Uani 1 1 d . . .
F10 F 0.2831(4) 0.1372(3) 0.5338(3) 0.144(2) Uani 1 1 d . . .
F11 F 0.3874(5) 0.0529(3) 0.5789(2) 0.150(2) Uani 1 1 d . . .
F12 F 0.3523(6) -0.0207(3) 0.5424(3) 0.189(4) Uani 1 1 d . . .
F13 F 0.4158(9) 0.4178(5) 0.7025(8) 0.371(10) Uani 1 1 d . . .
F14 F 0.2403(6) 0.3935(8) 0.7382(5) 0.309(7) Uani 1 1 d . . .
F15 F 0.2502(6) 0.3928(6) 0.6599(5) 0.245(5) Uani 1 1 d . . .
F16 F 0.3093(7) 0.4737(4) 0.6584(8) 0.367(10) Uani 1 1 d . . .
F17 F 0.3944(6) 0.3727(4) 0.6409(4) 0.214(4) Uani 1 1 d . . .
F18 F 0.3606(7) 0.3259(5) 0.7272(4) 0.270(6) Uani 1 1 d . . .
F19 F 0.1036(5) 0.4759(4) 0.4707(3) 0.164(3) Uani 1 1 d . . .
F20 F -0.0097(7) 0.4266(4) 0.5386(3) 0.187(3) Uani 1 1 d . . .
F21 F -0.0478(4) 0.4882(4) 0.4519(2) 0.141(2) Uani 1 1 d . . .
F22 F 0.4473(11) 0.5064(7) 0.0289(5) 0.322(8) Uani 1 1 d . . .
F23 F 0.5154(15) 0.6009(7) 0.0232(7) 0.378(10) Uani 1 1 d . . .
F24 F 0.5255(12) 0.5061(6) 0.1029(6) 0.322(7) Uani 1 1 d . . .
F25 F 0.3401(13) 0.6129(6) 0.0332(6) 0.337(8) Uani 1 1 d . . .
F26 F 0.3628(9) 0.5238(7) 0.1123(4) 0.266(6) Uani 1 1 d . . .
F27 F 0.4252(8) 0.6034(4) 0.1148(4) 0.215(4) Uani 1 1 d . . .
O1 O 0.1497(2) 0.30992(16) 0.40248(12) 0.0314(7) Uani 1 1 d . . .
O2 O -0.0056(2) 0.23305(17) 0.46739(13) 0.0374(8) Uani 1 1 d . . .
O3 O -0.0913(2) 0.14288(16) 0.43451(13) 0.0360(8) Uani 1 1 d . . .
O4 O -0.0203(3) 0.0858(2) 0.33562(15) 0.0516(10) Uani 1 1 d . . .
O5 O 0.1243(3) 0.01193(18) 0.27365(16) 0.0494(10) Uani 1 1 d . . .
O6 O 0.5205(3) 0.0071(2) 0.23562(17) 0.0528(10) Uani 1 1 d . . .
O7 O 0.7238(3) -0.0008(2) 0.2266(2) 0.0746(13) Uani 1 1 d . . .
O8 O 0.7716(3) 0.1329(3) 0.16196(19) 0.0672(12) Uani 1 1 d . . .
O9 O 0.6202(3) 0.2564(2) 0.13112(17) 0.0615(11) Uani 1 1 d . . .
O10 O 0.4726(2) 0.32906(17) 0.20516(15) 0.0440(9) Uani 1 1 d . . .
O11 O 0.3637(3) -0.1853(2) 0.36599(17) 0.0572(10) Uani 1 1 d . . .
O12 O -0.0165(3) -0.19741(18) 0.35462(15) 0.0469(9) Uani 1 1 d . . .
O13 O -0.0474(3) -0.2724(2) 0.18185(16) 0.0550(10) Uani 1 1 d . . .
O14 O 0.2949(3) -0.3389(2) 0.27756(17) 0.0549(10) Uani 1 1 d . . .
O15 O 0.0304(3) -0.14524(19) 0.07633(15) 0.0471(9) Uani 1 1 d . . .
O16 O 0.4240(3) -0.1741(3) 0.0002(2) 0.0802(14) Uani 1 1 d . . .
O17 O 0.2533(3) 0.1002(2) -0.02779(17) 0.0626(11) Uani 1 1 d . . .
O18 O 0.4995(3) -0.0564(2) 0.13475(17) 0.0586(11) Uani 1 1 d . . .
C37 C 0.3618(4) 0.3189(2) 0.2894(2) 0.0374(12) Uani 1 1 d . . .
C38 C 0.4395(4) 0.2880(3) 0.3229(2) 0.0430(13) Uani 1 1 d . . .
H38A H 0.5053 0.2824 0.3048 0.052 Uiso 1 1 calc R . .
C39 C 0.4182(4) 0.2662(3) 0.3824(2) 0.0475(14) Uani 1 1 d . . .
H39A H 0.4705 0.2452 0.4049 0.057 Uiso 1 1 calc R . .
C40 C 0.3231(4) 0.2737(3) 0.4106(2) 0.0432(13) Uani 1 1 d . . .
H40A H 0.3113 0.2587 0.4517 0.052 Uiso 1 1 calc R . .
C41 C 0.2473(3) 0.3026(3) 0.3794(2) 0.0389(12) Uani 1 1 d . . .
C42 C 0.2633(3) 0.3258(2) 0.3178(2) 0.0328(11) Uani 1 1 d . . .
C43 C 0.1860(3) 0.3552(2) 0.2846(2) 0.0349(11) Uani 1 1 d . . .
H43A H 0.1204 0.3599 0.3031 0.042 Uiso 1 1 calc R . .
C44 C 0.2049(4) 0.3773(3) 0.2255(2) 0.0437(13) Uani 1 1 d . . .
H44A H 0.1521 0.3986 0.2034 0.052 Uiso 1 1 calc R . .
C45 C 0.3019(4) 0.3688(3) 0.1966(2) 0.0420(13) Uani 1 1 d . . .
H45A H 0.3137 0.3828 0.1555 0.050 Uiso 1 1 calc R . .
C46 C 0.3789(4) 0.3401(3) 0.2286(2) 0.0428(13) Uani 1 1 d . . .
C47 C 0.1276(4) 0.2863(3) 0.4645(2) 0.0454(13) Uani 1 1 d . . .
H47A H 0.1497 0.3165 0.4819 0.054 Uiso 1 1 calc R . .
H47B H 0.1625 0.2378 0.4794 0.054 Uiso 1 1 calc R . .
C48 C 0.0200(4) 0.2891(3) 0.4805(2) 0.0476(14) Uani 1 1 d . . .
H48A H 0.0019 0.2845 0.5223 0.057 Uiso 1 1 calc R . .
H48B H -0.0155 0.3345 0.4585 0.057 Uiso 1 1 calc R . .
C49 C -0.1049(4) 0.2230(3) 0.4890(2) 0.0521(15) Uani 1 1 d . . .
H49A H -0.1500 0.2582 0.4634 0.063 Uiso 1 1 calc R . .
H49B H -0.1229 0.2289 0.5283 0.063 Uiso 1 1 calc R . .
C50 C -0.1133(5) 0.1516(3) 0.4910(3) 0.0649(18) Uani 1 1 d . . .
H50A H -0.0677 0.1166 0.5165 0.078 Uiso 1 1 calc R . .
H50B H -0.1806 0.1435 0.5075 0.078 Uiso 1 1 calc R . .
C51 C -0.0815(6) 0.0733(4) 0.4371(3) 0.081(2) Uani 1 1 d . . .
H51A H -0.1339 0.0529 0.4661 0.097 Uiso 1 1 calc R . .
H51B H -0.0180 0.0476 0.4503 0.097 Uiso 1 1 calc R . .
C52 C -0.0868(6) 0.0635(4) 0.3805(3) 0.074(2) Uani 1 1 d . . .
H52A H -0.1364 0.0419 0.3764 0.089 Uiso 1 1 calc R . .
C53 C -0.0350(4) 0.0749(3) 0.2849(2) 0.0535(15) Uani 1 1 d . . .
H53A H -0.0834 0.1140 0.2649 0.064 Uiso 1 1 calc R . .
H53B H -0.0603 0.0310 0.2943 0.064 Uiso 1 1 calc R . .
C54 C 0.0609(4) 0.0707(3) 0.2463(2) 0.0472(14) Uani 1 1 d . . .
H54A H 0.0513 0.0671 0.2087 0.057 Uiso 1 1 calc R . .
H54B H 0.0885 0.1133 0.2389 0.057 Uiso 1 1 calc R . .
C55 C 0.5837(6) -0.0532(4) 0.2654(4) 0.093(2) Uani 1 1 d . . .
H55A H 0.5567 -0.0956 0.2713 0.111 Uiso 1 1 calc R . .
H55B H 0.5888 -0.0497 0.3038 0.111 Uiso 1 1 calc R . .
C56 C 0.6810(7) -0.0582(5) 0.2312(5) 0.125(4) Uani 1 1 d . . .
H56A H 0.7233 -0.1023 0.2500 0.149 Uiso 1 1 calc R . .
H56B H 0.6752 -0.0592 0.1921 0.149 Uiso 1 1 calc R . .
C57 C 0.7881(6) 0.0126(5) 0.1723(4) 0.096(3) Uani 1 1 d . . .
H57A H 0.8379 -0.0297 0.1712 0.115 Uiso 1 1 calc R . .
H57B H 0.7499 0.0243 0.1397 0.115 Uiso 1 1 calc R . .
C58 C 0.8350(7) 0.0694(5) 0.1664(4) 0.102(3) Uani 1 1 d . . .
H58A H 0.8700 0.0579 0.2003 0.123 Uiso 1 1 calc R . .
H58B H 0.8843 0.0744 0.1315 0.123 Uiso 1 1 calc R . .
C59 C 0.7386(6) 0.1645(4) 0.1080(3) 0.080(2) Uani 1 1 d . . .
H59A H 0.6810 0.1458 0.1066 0.097 Uiso 1 1 calc R . .
H59B H 0.7907 0.1542 0.0771 0.097 Uiso 1 1 calc R . .
C60 C 0.7123(6) 0.2402(5) 0.0988(3) 0.094(2) Uani 1 1 d . . .
H60A H 0.7628 0.2566 0.1112 0.113 Uiso 1 1 calc R . .
H60B H 0.7092 0.2645 0.0572 0.113 Uiso 1 1 calc R . .
C61 C 0.5944(5) 0.3315(5) 0.1212(3) 0.088(2) Uani 1 1 d . . .
H61A H 0.6081 0.3559 0.0795 0.106 Uiso 1 1 calc R . .
H61B H 0.6334 0.3466 0.1427 0.106 Uiso 1 1 calc R . .
C62 C 0.4906(5) 0.3485(4) 0.1413(3) 0.083(2) Uani 1 1 d . . .
H62A H 0.4535 0.3231 0.1273 0.100 Uiso 1 1 calc R . .
H62B H 0.4671 0.3993 0.1251 0.100 Uiso 1 1 calc R . .
C63 C 0.2231(4) 0.0119(3) 0.2636(2) 0.0470(14) Uani 1 1 d . . .
C64 C 0.2689(4) 0.0458(3) 0.2091(2) 0.0497(14) Uani 1 1 d . . .
H64A H 0.2308 0.0710 0.1786 0.060 Uiso 1 1 calc R . .
C65 C 0.3696(4) 0.0427(3) 0.1995(2) 0.0460(13) Uani 1 1 d . . .
C66 C 0.4227(4) 0.0069(3) 0.2452(3) 0.0539(15) Uani 1 1 d . . .
C67 C 0.3747(4) -0.0265(3) 0.2993(2) 0.0465(13) Uani 1 1 d . . .
H67A H 0.4118 -0.0504 0.3305 0.056 Uiso 1 1 calc R . .
C68 C 0.2768(4) -0.0256(3) 0.3082(2) 0.0439(13) Uani 1 1 d . . .
C69 C 0.0781(4) -0.1921(3) 0.3581(2) 0.0501(14) Uani 1 1 d . . .
C70 C 0.1480(5) -0.2518(3) 0.3573(2) 0.0478(14) Uani 1 1 d . . .
C71 C 0.2429(5) -0.2491(3) 0.3610(2) 0.0517(15) Uani 1 1 d . . .
H71A H 0.2918 -0.2898 0.3621 0.062 Uiso 1 1 calc R . .
C72 C 0.2693(5) -0.1889(3) 0.3630(3) 0.0554(15) Uani 1 1 d . . .
C73 C 0.1987(4) -0.1298(3) 0.3639(2) 0.0488(14) Uani 1 1 d . . .
C74 C 0.1022(4) -0.1335(3) 0.3621(2) 0.0540(15) Uani 1 1 d . . .
H74A H 0.0522 -0.0942 0.3638 0.065 Uiso 1 1 calc R . .
C75 C 0.0379(4) -0.2854(3) 0.2046(3) 0.0522(15) Uani 1 1 d . . .
C76 C 0.1250(4) -0.2914(3) 0.1687(2) 0.0409(13) Uani 1 1 d . . .
C77 C 0.2141(4) -0.3078(3) 0.1923(2) 0.0458(13) Uani 1 1 d . . .
H77A H 0.2749 -0.3118 0.1681 0.055 Uiso 1 1 calc R . .
C78 C 0.2115(4) -0.3182(3) 0.2523(2) 0.0465(14) Uani 1 1 d . . .
C79 C 0.1259(4) -0.3112(3) 0.2875(2) 0.0456(13) Uani 1 1 d . . .
C80 C 0.0366(4) -0.2947(3) 0.2624(2) 0.0475(14) Uani 1 1 d . . .
H80A H -0.0244 -0.2900 0.2864 0.057 Uiso 1 1 calc R . .
C81 C 0.1276(4) -0.1508(3) 0.0563(2) 0.0472(14) Uani 1 1 d . . .
C82 C 0.1814(4) -0.2171(3) 0.0686(2) 0.0475(14) Uani 1 1 d . . .
C83 C 0.2801(5) -0.2274(4) 0.0514(3) 0.0609(17) Uani 1 1 d . . .
H83A H 0.3173 -0.2735 0.0598 0.073 Uiso 1 1 calc R . .
C84 C 0.3274(4) -0.1691(4) 0.0209(3) 0.0610(17) Uani 1 1 d . . .
C85 C 0.2756(4) -0.1018(3) 0.0072(2) 0.0540(15) Uani 1 1 d . . .
C86 C 0.1748(4) -0.0948(3) 0.0261(2) 0.0527(15) Uani 1 1 d . . .
H86A H 0.1365 -0.0490 0.0177 0.063 Uiso 1 1 calc R . .
C87 C 0.4386(4) -0.0203(3) 0.0944(3) 0.0535(15) Uani 1 1 d . . .
C88 C 0.4158(4) -0.0468(4) 0.0541(3) 0.0601(17) Uani 1 1 d . . .
H88A H 0.4453 -0.0932 0.0536 0.072 Uiso 1 1 calc R . .
C89 C 0.3511(5) -0.0076(4) 0.0148(3) 0.0605(17) Uani 1 1 d . . .
C90 C 0.3136(5) 0.0621(4) 0.0135(3) 0.0584(16) Uani 1 1 d . . .
C91 C 0.3366(5) 0.0884(3) 0.0539(2) 0.0585(16) Uani 1 1 d . . .
H91A H 0.3093 0.1353 0.0534 0.070 Uiso 1 1 calc R . .
C92 C 0.3974(4) 0.0487(3) 0.0945(2) 0.0522(15) Uani 1 1 d . . .
C93 C 0.2245(5) -0.0631(3) 0.3659(2) 0.0571(16) Uani 1 1 d . . .
H93A H 0.2671 -0.0746 0.3964 0.069 Uiso 1 1 calc R . .
H93B H 0.1641 -0.0318 0.3762 0.069 Uiso 1 1 calc R . .
C94 C 0.1225(5) -0.3171(3) 0.3509(2) 0.0564(16) Uani 1 1 d . . .
H94A H 0.1695 -0.3588 0.3688 0.068 Uiso 1 1 calc R . .
H94B H 0.0562 -0.3230 0.3713 0.068 Uiso 1 1 calc R . .
C95 C 0.1313(5) -0.2788(3) 0.1049(3) 0.0567(16) Uani 1 1 d . . .
H95A H 0.0644 -0.2699 0.0947 0.068 Uiso 1 1 calc R . .
H95B H 0.1678 -0.3216 0.0950 0.068 Uiso 1 1 calc R . .
C96 C 0.3216(5) -0.0386(3) -0.0267(2) 0.0630(17) Uani 1 1 d . . .
H96A H 0.2744 -0.0031 -0.0507 0.076 Uiso 1 1 calc R . .
H96B H 0.3799 -0.0524 -0.0529 0.076 Uiso 1 1 calc R . .
C97 C 0.4193(4) 0.0755(3) 0.1399(2) 0.0528(15) Uani 1 1 d . . .
H97A H 0.3975 0.1269 0.1295 0.063 Uiso 1 1 calc R . .
H97B H 0.4909 0.0657 0.1405 0.063 Uiso 1 1 calc R . .
C98 C 0.4385(6) -0.2279(5) 0.3395(4) 0.104(3) Uani 1 1 d . . .
H98A H 0.5023 -0.2212 0.3444 0.156 Uiso 1 1 calc R . .
H98B H 0.4330 -0.2150 0.2982 0.156 Uiso 1 1 calc R . .
H98C H 0.4323 -0.2770 0.3576 0.156 Uiso 1 1 calc R . .
C99 C -0.0897(6) -0.1428(4) 0.3619(4) 0.097(3) Uani 1 1 d . . .
H99A H -0.1526 -0.1526 0.3588 0.145 Uiso 1 1 calc R . .
H99B H -0.0771 -0.0997 0.3320 0.145 Uiso 1 1 calc R . .
H99C H -0.0918 -0.1373 0.4002 0.145 Uiso 1 1 calc R . .
C100 C -0.1351(6) -0.2402(4) 0.2105(4) 0.101(3) Uani 1 1 d . . .
H10B H -0.1900 -0.2338 0.1894 0.151 Uiso 1 1 calc R . .
H10C H -0.1267 -0.1946 0.2115 0.151 Uiso 1 1 calc R . .
H10D H -0.1486 -0.2702 0.2501 0.151 Uiso 1 1 calc R . .
C101 C 0.3864(5) -0.3327(4) 0.2399(3) 0.079(2) Uani 1 1 d . . .
H10E H 0.4406 -0.3492 0.2632 0.118 Uiso 1 1 calc R . .
H10F H 0.3861 -0.2836 0.2174 0.118 Uiso 1 1 calc R . .
H10G H 0.3947 -0.3610 0.2135 0.118 Uiso 1 1 calc R . .
C102 C 0.4730(8) -0.2347(6) 0.0018(7) 0.174(6) Uani 1 1 d . . .
H10H H 0.5410 -0.2311 -0.0145 0.261 Uiso 1 1 calc R . .
H10I H 0.4451 -0.2552 -0.0208 0.261 Uiso 1 1 calc R . .
H10J H 0.4705 -0.2644 0.0420 0.261 Uiso 1 1 calc R . .
C103 C -0.0286(5) -0.0793(4) 0.0560(3) 0.0702(18) Uani 1 1 d . . .
H10K H -0.0968 -0.0815 0.0730 0.105 Uiso 1 1 calc R . .
H10L H -0.0239 -0.0663 0.0137 0.105 Uiso 1 1 calc R . .
H10M H -0.0063 -0.0442 0.0671 0.105 Uiso 1 1 calc R . .
C105 C 0.2050(11) 0.1643(6) -0.0252(6) 0.178(6) Uani 1 1 d . . .
H10N H 0.1655 0.1856 -0.0570 0.267 Uiso 1 1 calc R . .
H10O H 0.2524 0.1938 -0.0283 0.267 Uiso 1 1 calc R . .
H10P H 0.1623 0.1599 0.0118 0.267 Uiso 1 1 calc R . .
C106 C 0.5376(6) -0.1268(4) 0.1378(3) 0.083(2) Uani 1 1 d . . .
H10Q H 0.5808 -0.1469 0.1680 0.124 Uiso 1 1 calc R . .
H10R H 0.5748 -0.1298 0.1005 0.124 Uiso 1 1 calc R . .
H10S H 0.4838 -0.1529 0.1472 0.124 Uiso 1 1 calc R . .
N1 N 0.0791(3) 0.53068(19) 0.28412(16) 0.0317(9) Uani 1 1 d . . .
N2 N 0.5792(3) 0.4235(2) 0.3104(2) 0.0438(11) Uani 1 1 d . . .
N3 N 0.5649(3) 0.1198(2) 0.30274(18) 0.0367(10) Uani 1 1 d . . .
N4 N 0.0591(3) 0.2223(2) 0.30019(16) 0.0323(9) Uani 1 1 d . . .
C1 C 0.1456(4) 0.5362(2) 0.2363(2) 0.0399(12) Uani 1 1 d . . .
H1A H 0.1242 0.5508 0.1993 0.048 Uiso 1 1 calc R . .
C2 C 0.2433(3) 0.5211(2) 0.2403(2) 0.0357(11) Uani 1 1 d . . .
H2A H 0.2889 0.5276 0.2061 0.043 Uiso 1 1 calc R . .
C3 C 0.2773(3) 0.4960(2) 0.2946(2) 0.0323(11) Uani 1 1 d . . .
C4 C 0.2064(3) 0.4926(3) 0.3431(2) 0.0378(12) Uani 1 1 d . . .
H4A H 0.2251 0.4781 0.3808 0.045 Uiso 1 1 calc R . .
C5 C 0.1099(4) 0.5104(3) 0.3356(2) 0.0440(13) Uani 1 1 d . . .
H5A H 0.0624 0.5082 0.3689 0.053 Uiso 1 1 calc R . .
C6 C 0.3836(3) 0.4741(2) 0.2997(2) 0.0359(12) Uani 1 1 d . . .
C7 C 0.4534(4) 0.4792(3) 0.2518(2) 0.0469(13) Uani 1 1 d . . .
H7A H 0.4347 0.5008 0.2142 0.056 Uiso 1 1 calc R . .
C8 C 0.5502(4) 0.4531(3) 0.2585(3) 0.0498(14) Uani 1 1 d . . .
H8A H 0.5976 0.4563 0.2251 0.060 Uiso 1 1 calc R . .
C9 C 0.5125(4) 0.4180(3) 0.3588(2) 0.0470(14) Uani 1 1 d . . .
H9A H 0.5330 0.3958 0.3959 0.056 Uiso 1 1 calc R . .
C10 C 0.4155(4) 0.4449(3) 0.3537(2) 0.0385(12) Uani 1 1 d . . .
H10A H 0.3696 0.4435 0.3876 0.046 Uiso 1 1 calc R . .
C11 C 0.1174(4) 0.2260(3) 0.2496(2) 0.0388(12) Uani 1 1 d . . .
H11A H 0.0903 0.2463 0.2142 0.047 Uiso 1 1 calc R . .
C12 C 0.2160(3) 0.2007(2) 0.2489(2) 0.0345(11) Uani 1 1 d . . .
H12A H 0.2567 0.2041 0.2129 0.041 Uiso 1 1 calc R . .
C13 C 0.2572(3) 0.1704(2) 0.3000(2) 0.0343(11) Uani 1 1 d . . .
C14 C 0.1926(4) 0.1659(3) 0.3515(2) 0.0423(13) Uani 1 1 d . . .
H14A H 0.2165 0.1435 0.3877 0.051 Uiso 1 1 calc R . .
C15 C 0.0960(4) 0.1933(3) 0.3500(2) 0.0429(13) Uani 1 1 d . . .
H15A H 0.0538 0.1918 0.3852 0.051 Uiso 1 1 calc R . .
C16 C 0.3637(3) 0.1479(3) 0.3003(2) 0.0361(11) Uani 1 1 d . . .
C17 C 0.4295(3) 0.1678(3) 0.2497(2) 0.0386(12) Uani 1 1 d . . .
H17A H 0.4062 0.1922 0.2136 0.046 Uiso 1 1 calc R . .
C18 C 0.5281(4) 0.1512(3) 0.2537(2) 0.0468(14) Uani 1 1 d . . .
H18A H 0.5721 0.1631 0.2191 0.056 Uiso 1 1 calc R . .
C19 C 0.5022(4) 0.0984(3) 0.3514(2) 0.0518(15) Uani 1 1 d . . .
H19A H 0.5271 0.0739 0.3871 0.062 Uiso 1 1 calc R . .
C20 C 0.4040(4) 0.1116(3) 0.3497(2) 0.0452(13) Uani 1 1 d . . .
H20A H 0.3621 0.0948 0.3843 0.054 Uiso 1 1 calc R . .
C21 C -0.0485(3) 0.4699(3) 0.2839(2) 0.0389(12) Uani 1 1 d . . .
C22 C -0.0724(4) 0.4243(3) 0.3368(2) 0.0410(12) Uani 1 1 d . . .
H22A H -0.0864 0.4400 0.3703 0.049 Uiso 1 1 calc R . .
C23 C -0.0766(3) 0.3557(3) 0.3424(2) 0.0375(12) Uani 1 1 d . . .
H23A H -0.0923 0.3248 0.3796 0.045 Uiso 1 1 calc R . .
C24 C -0.0580(3) 0.3315(3) 0.2938(2) 0.0352(12) Uani 1 1 d . . .
C25 C -0.0465(4) 0.3818(3) 0.2398(2) 0.0431(13) Uani 1 1 d . . .
H25A H -0.0430 0.3688 0.2057 0.052 Uiso 1 1 calc R . .
C26 C -0.0403(4) 0.4480(3) 0.2348(2) 0.0445(13) Uani 1 1 d . . .
H26A H -0.0304 0.4803 0.1975 0.053 Uiso 1 1 calc R . .
C27 C 0.6953(4) 0.3142(3) 0.3138(2) 0.0457(13) Uani 1 1 d . . .
C28 C 0.6770(4) 0.2611(3) 0.3640(3) 0.0491(14) Uani 1 1 d . . .
H28A H 0.6668 0.2700 0.4005 0.059 Uiso 1 1 calc R . .
C29 C 0.6736(4) 0.1955(3) 0.3618(3) 0.0492(14) Uani 1 1 d . . .
H29A H 0.6616 0.1595 0.3966 0.059 Uiso 1 1 calc R . .
C30 C 0.6876(4) 0.1820(3) 0.3091(3) 0.0478(14) Uani 1 1 d . . .
C31 C 0.7134(4) 0.2342(3) 0.2588(2) 0.0461(13) Uani 1 1 d . . .
H31A H 0.7299 0.2243 0.2226 0.055 Uiso 1 1 calc R . .
C32 C 0.7151(4) 0.2989(3) 0.2615(3) 0.0480(14) Uani 1 1 d . . .
H32A H 0.7301 0.3344 0.2269 0.058 Uiso 1 1 calc R . .
C33 C -0.0270(4) 0.5394(3) 0.2794(2) 0.0463(13) Uani 1 1 d . . .
H33A H -0.0677 0.5574 0.3107 0.056 Uiso 1 1 calc R . .
H33B H -0.0423 0.5733 0.2418 0.056 Uiso 1 1 calc R . .
C34 C -0.0488(3) 0.2555(3) 0.3004(2) 0.0384(12) Uani 1 1 d . . .
H34A H -0.0745 0.2494 0.2681 0.046 Uiso 1 1 calc R . .
H34B H -0.0868 0.2328 0.3372 0.046 Uiso 1 1 calc R . .
C35 C 0.6695(4) 0.1141(3) 0.3050(3) 0.0501(14) Uani 1 1 d . . .
H35A H 0.7085 0.1039 0.2697 0.060 Uiso 1 1 calc R . .
H35B H 0.6901 0.0753 0.3390 0.060 Uiso 1 1 calc R . .
C36 C 0.6833(4) 0.3882(3) 0.3159(3) 0.0548(15) Uani 1 1 d . . .
H36A H 0.7007 0.3881 0.3530 0.066 Uiso 1 1 calc R . .
H36B H 0.7274 0.4139 0.2839 0.066 Uiso 1 1 calc R . .

loop_
_atom_site_aniso_label
_atom_site_aniso_U_11
_atom_site_aniso_U_22
_atom_site_aniso_U_33
_atom_site_aniso_U_23
_atom_site_aniso_U_13
_atom_site_aniso_U_12
P1 0.0850(13) 0.0875(14) 0.0510(10) -0.0207(10) -0.0026(9) -0.0331(11)
P2 0.0790(14) 0.0761(16) 0.0954(17) 0.0218(12) 0.0058(13) 0.0147(11)
P3 0.0573(12) 0.1017(19) 0.128(2) -0.0610(16) -0.0089(12) 0.0087(11)
P4 0.152(3) 0.118(3) 0.0520(16) -0.0496(17) 0.0420(17) -0.101(2)
P5 0.353(9) 0.142(4) 0.163(4) -0.018(4) 0.040(6) -0.016(6)
F1 0.105(4) 0.281(8) 0.083(3) -0.057(4) -0.033(3) 0.015(4)
F2 0.150(5) 0.105(4) 0.126(4) 0.000(3) 0.006(3) -0.070(3)
F3 0.103(3) 0.104(3) 0.080(3) -0.012(2) -0.022(2) -0.025(3)
F4 0.109(4) 0.125(4) 0.171(5) -0.066(4) 0.019(3) -0.064(3)
F5 0.102(3) 0.176(5) 0.070(3) -0.057(3) 0.005(2) -0.025(3)
F6 0.134(4) 0.109(3) 0.059(2) -0.034(2) 0.011(2) -0.040(3)
F7 0.232(8) 0.191(8) 0.337(12) 0.104(8) -0.204(9) -0.084(7)
F8 0.187(7) 0.110(5) 0.247(9) -0.024(5) 0.117(6) -0.016(4)
F9 0.150(5) 0.238(7) 0.065(3) -0.022(4) 0.018(3) -0.041(5)
F10 0.144(5) 0.069(3) 0.168(5) 0.020(3) -0.013(4) -0.007(3)
F11 0.237(7) 0.091(4) 0.103(4) 0.001(3) -0.061(4) -0.004(4)
F12 0.304(9) 0.099(4) 0.171(6) -0.078(4) -0.135(6) 0.093(5)
F13 0.308(12) 0.167(8) 0.75(3) -0.135(12) -0.364(17) -0.016(8)
F14 0.119(6) 0.466(19) 0.240(11) -0.067(12) -0.024(7) 0.094(9)
F15 0.140(6) 0.344(13) 0.326(13) -0.193(11) -0.077(7) -0.012(7)
F16 0.184(8) 0.078(5) 0.85(3) -0.143(10) -0.155(14) 0.038(5)
F17 0.192(7) 0.199(7) 0.235(8) -0.134(7) 0.079(6) 0.006(6)
F18 0.196(8) 0.175(7) 0.246(9) 0.067(7) 0.085(7) 0.059(6)
F19 0.155(5) 0.247(8) 0.114(4) -0.094(5) 0.011(4) -0.046(5)
F20 0.295(10) 0.147(6) 0.134(5) -0.033(4) 0.006(6) -0.113(6)
F21 0.163(5) 0.226(6) 0.081(3) -0.077(4) 0.024(3) -0.116(5)
F22 0.43(2) 0.294(14) 0.241(12) -0.163(12) -0.070(12) 0.082(14)
F23 0.52(3) 0.222(12) 0.341(17) -0.040(12) 0.100(17) -0.163(15)
F24 0.386(18) 0.155(8) 0.341(16) -0.019(9) -0.077(14) 0.060(10)
F25 0.42(2) 0.167(9) 0.303(15) -0.014(9) 0.002(14) 0.064(11)
F26 0.287(13) 0.309(14) 0.134(7) -0.007(8) 0.032(7) -0.058(10)
F27 0.319(11) 0.151(6) 0.170(7) -0.090(6) 0.020(7) -0.015(7)
O1 0.0329(18) 0.038(2) 0.0239(16) -0.0116(14) -0.0028(13) -0.0052(15)
O2 0.049(2) 0.036(2) 0.0337(18) -0.0204(15) 0.0011(15) -0.0105(16)
O3 0.060(2) 0.031(2) 0.0244(17) -0.0164(14) 0.0045(15) -0.0173(16)
O4 0.071(3) 0.052(2) 0.042(2) -0.0208(18) -0.0027(19) -0.022(2)
O5 0.046(2) 0.034(2) 0.062(2) -0.0085(18) 0.0036(18) -0.0108(17)
O6 0.049(2) 0.046(2) 0.062(3) -0.013(2) -0.0063(19) -0.0113(19)
O7 0.047(2) 0.070(3) 0.105(4) -0.034(3) 0.004(2) -0.009(2)
O8 0.073(3) 0.069(3) 0.060(3) -0.030(2) 0.002(2) -0.005(2)
O9 0.065(3) 0.064(3) 0.052(2) -0.021(2) -0.003(2) -0.002(2)
O10 0.036(2) 0.037(2) 0.050(2) -0.0125(17) 0.0049(16) 0.0018(16)
O11 0.069(3) 0.051(3) 0.058(3) -0.019(2) -0.012(2) -0.015(2)
O12 0.054(2) 0.038(2) 0.055(2) -0.0225(18) 0.0026(18) -0.0148(18)
O13 0.050(2) 0.069(3) 0.053(2) -0.027(2) -0.0062(19) -0.013(2)
O14 0.057(3) 0.051(2) 0.062(3) -0.021(2) -0.020(2) -0.003(2)
O15 0.048(2) 0.044(2) 0.046(2) -0.0090(17) -0.0037(17) -0.0092(18)
O16 0.066(3) 0.092(4) 0.098(4) -0.055(3) 0.005(3) -0.016(3)
O17 0.080(3) 0.064(3) 0.050(2) -0.020(2) -0.009(2) -0.020(2)
O18 0.072(3) 0.057(3) 0.056(3) -0.026(2) -0.011(2) -0.015(2)
C37 0.043(3) 0.029(3) 0.049(3) -0.023(2) 0.005(2) -0.013(2)
C38 0.034(3) 0.049(3) 0.052(3) -0.024(3) -0.011(2) 0.000(2)
C39 0.051(3) 0.043(3) 0.058(4) -0.025(3) -0.025(3) 0.005(3)
C40 0.044(3) 0.049(3) 0.036(3) -0.012(2) -0.009(2) -0.006(3)
C41 0.034(3) 0.036(3) 0.051(3) -0.020(2) -0.003(2) -0.007(2)
C42 0.032(3) 0.028(3) 0.044(3) -0.018(2) -0.007(2) -0.006(2)
C43 0.033(3) 0.029(3) 0.041(3) -0.011(2) -0.001(2) -0.005(2)
C44 0.049(3) 0.037(3) 0.048(3) -0.016(3) -0.013(3) -0.004(2)
C45 0.044(3) 0.037(3) 0.042(3) -0.011(2) 0.003(2) -0.008(2)
C46 0.039(3) 0.033(3) 0.049(3) -0.011(2) 0.003(3) -0.001(2)
C47 0.056(3) 0.048(3) 0.033(3) -0.013(2) -0.014(2) -0.003(3)
C48 0.056(3) 0.044(3) 0.044(3) -0.015(3) -0.002(3) -0.012(3)
C49 0.061(4) 0.052(4) 0.043(3) -0.016(3) 0.003(3) -0.015(3)
C50 0.097(5) 0.052(4) 0.050(4) -0.017(3) 0.004(3) -0.031(4)
C51 0.110(6) 0.064(5) 0.064(5) -0.010(4) -0.005(4) -0.024(4)
C52 0.104(5) 0.067(5) 0.066(4) -0.035(4) 0.004(4) -0.033(4)
C53 0.068(4) 0.042(3) 0.054(4) -0.021(3) -0.002(3) -0.011(3)
C54 0.060(4) 0.035(3) 0.051(3) -0.018(3) -0.009(3) -0.008(3)
C55 0.079(5) 0.075(6) 0.125(7) -0.029(5) -0.011(5) -0.016(4)
C56 0.090(7) 0.077(6) 0.198(11) -0.037(7) -0.005(7) -0.016(5)
C57 0.068(5) 0.140(8) 0.100(6) -0.066(6) -0.018(4) -0.008(5)
C58 0.101(6) 0.125(8) 0.098(7) -0.055(6) 0.007(5) -0.037(6)
C59 0.081(5) 0.096(6) 0.078(5) -0.051(5) -0.002(4) -0.014(4)
C60 0.105(6) 0.100(7) 0.067(5) -0.030(5) 0.003(4) -0.003(5)
C61 0.080(5) 0.107(7) 0.067(5) -0.030(5) 0.008(4) -0.005(5)
C62 0.056(4) 0.087(5) 0.069(5) 0.007(4) 0.007(3) 0.006(4)
C63 0.057(4) 0.044(3) 0.047(3) -0.020(3) -0.006(3) -0.012(3)
C64 0.053(3) 0.048(4) 0.050(3) -0.007(3) -0.007(3) -0.020(3)
C65 0.059(4) 0.046(3) 0.037(3) -0.019(3) 0.001(3) -0.013(3)
C66 0.060(4) 0.049(4) 0.064(4) -0.026(3) -0.002(3) -0.023(3)
C67 0.054(3) 0.040(3) 0.049(3) -0.011(3) -0.012(3) -0.013(3)
C68 0.068(4) 0.027(3) 0.040(3) -0.016(2) 0.002(3) -0.013(3)
C69 0.066(4) 0.049(4) 0.038(3) -0.015(3) 0.004(3) -0.022(3)
C70 0.073(4) 0.036(3) 0.035(3) -0.009(2) -0.006(3) -0.014(3)
C71 0.073(4) 0.032(3) 0.049(3) -0.011(3) -0.010(3) -0.009(3)
C72 0.061(4) 0.055(4) 0.054(4) -0.020(3) -0.013(3) -0.009(3)
C73 0.070(4) 0.040(3) 0.041(3) -0.016(3) 0.002(3) -0.022(3)
C74 0.066(4) 0.047(4) 0.046(3) -0.012(3) 0.001(3) -0.012(3)
C75 0.065(4) 0.042(3) 0.054(4) -0.013(3) -0.018(3) -0.012(3)
C76 0.057(3) 0.029(3) 0.042(3) -0.011(2) -0.012(3) -0.013(3)
C77 0.054(3) 0.032(3) 0.053(3) -0.017(3) -0.009(3) -0.002(3)
C78 0.061(4) 0.031(3) 0.055(4) -0.017(3) -0.024(3) -0.002(3)
C79 0.061(4) 0.042(3) 0.038(3) -0.013(2) -0.008(3) -0.014(3)
C80 0.057(3) 0.035(3) 0.055(4) -0.020(3) -0.002(3) -0.013(3)
C81 0.056(4) 0.050(4) 0.043(3) -0.019(3) -0.005(3) -0.017(3)
C82 0.061(4) 0.052(4) 0.038(3) -0.023(3) -0.010(3) -0.011(3)
C83 0.079(5) 0.061(4) 0.053(4) -0.031(3) -0.015(3) -0.006(4)
C84 0.051(4) 0.080(5) 0.062(4) -0.035(4) 0.002(3) -0.017(4)
C85 0.063(4) 0.062(4) 0.048(3) -0.032(3) 0.002(3) -0.019(3)
C86 0.070(4) 0.043(3) 0.045(3) -0.011(3) -0.008(3) -0.012(3)
C87 0.060(4) 0.050(4) 0.057(4) -0.021(3) 0.004(3) -0.027(3)
C88 0.062(4) 0.077(5) 0.055(4) -0.033(3) 0.007(3) -0.031(4)
C89 0.067(4) 0.079(5) 0.047(4) -0.032(3) 0.012(3) -0.033(4)
C90 0.064(4) 0.067(5) 0.048(4) -0.019(3) -0.002(3) -0.021(3)
C91 0.080(4) 0.052(4) 0.047(4) -0.010(3) -0.002(3) -0.029(3)
C92 0.064(4) 0.058(4) 0.041(3) -0.022(3) 0.008(3) -0.026(3)
C93 0.083(4) 0.049(4) 0.049(3) -0.026(3) -0.001(3) -0.022(3)
C94 0.083(4) 0.041(3) 0.048(3) -0.009(3) -0.013(3) -0.020(3)
C95 0.065(4) 0.046(4) 0.067(4) -0.020(3) -0.023(3) -0.009(3)
C96 0.086(5) 0.072(4) 0.042(3) -0.022(3) 0.002(3) -0.037(4)
C97 0.062(4) 0.047(4) 0.054(4) -0.013(3) -0.003(3) -0.024(3)
C98 0.071(5) 0.097(6) 0.159(9) -0.053(6) -0.036(5) -0.008(5)
C99 0.073(5) 0.095(6) 0.128(7) -0.050(5) 0.013(5) -0.023(5)
C100 0.073(5) 0.088(6) 0.145(8) -0.048(6) -0.029(5) 0.010(4)
C101 0.070(5) 0.078(5) 0.098(6) -0.034(4) -0.042(4) 0.006(4)
C102 0.101(8) 0.087(8) 0.295(18) -0.005(9) -0.030(9) -0.011(6)
C103 0.067(4) 0.067(5) 0.080(5) -0.025(4) -0.021(4) -0.005(4)
C105 0.250(16) 0.135(11) 0.186(13) -0.089(9) -0.124(12) 0.034(10)
C106 0.089(5) 0.076(6) 0.091(6) -0.034(4) -0.019(4) -0.012(4)
N1 0.041(2) 0.025(2) 0.030(2) -0.0092(17) -0.0100(18) -0.0017(18)
N2 0.033(2) 0.042(3) 0.062(3) -0.026(2) -0.006(2) -0.003(2)
N3 0.039(2) 0.030(2) 0.044(3) -0.018(2) -0.010(2) 0.0023(19)
N4 0.038(2) 0.030(2) 0.029(2) -0.0074(17) -0.0037(18) -0.0084(18)
C1 0.056(3) 0.027(3) 0.036(3) -0.008(2) -0.008(2) -0.007(2)
C2 0.034(3) 0.035(3) 0.042(3) -0.017(2) -0.002(2) -0.009(2)
C3 0.032(3) 0.024(3) 0.043(3) -0.011(2) -0.006(2) -0.004(2)
C4 0.038(3) 0.044(3) 0.032(3) -0.010(2) -0.006(2) -0.008(2)
C5 0.045(3) 0.038(3) 0.052(3) -0.024(3) 0.008(3) -0.008(2)
C6 0.039(3) 0.027(3) 0.044(3) -0.012(2) -0.005(2) -0.009(2)
C7 0.050(3) 0.041(3) 0.046(3) -0.011(3) -0.002(3) -0.008(3)
C8 0.044(3) 0.032(3) 0.067(4) -0.011(3) 0.001(3) -0.006(3)
C9 0.046(3) 0.053(4) 0.047(3) -0.023(3) -0.009(3) -0.001(3)
C10 0.043(3) 0.043(3) 0.032(3) -0.019(2) -0.003(2) -0.002(2)
C11 0.049(3) 0.035(3) 0.034(3) -0.009(2) -0.007(2) -0.012(2)
C12 0.036(3) 0.034(3) 0.033(3) -0.010(2) -0.004(2) -0.008(2)
C13 0.038(3) 0.031(3) 0.037(3) -0.013(2) -0.002(2) -0.010(2)
C14 0.056(3) 0.039(3) 0.034(3) -0.010(2) -0.010(2) -0.010(3)
C15 0.041(3) 0.041(3) 0.046(3) -0.012(3) -0.001(2) -0.010(3)
C16 0.040(3) 0.030(3) 0.042(3) -0.016(2) -0.007(2) -0.004(2)
C17 0.040(3) 0.039(3) 0.038(3) -0.012(2) -0.009(2) -0.006(2)
C18 0.046(3) 0.049(4) 0.049(3) -0.017(3) -0.002(3) -0.013(3)
C19 0.061(4) 0.042(3) 0.045(3) -0.003(3) -0.018(3) -0.003(3)
C20 0.046(3) 0.044(3) 0.045(3) -0.011(3) -0.006(3) -0.012(3)
C21 0.035(3) 0.031(3) 0.050(3) -0.007(2) -0.012(2) -0.004(2)
C22 0.040(3) 0.041(3) 0.048(3) -0.026(3) -0.008(2) 0.000(2)
C23 0.035(3) 0.043(3) 0.035(3) -0.008(2) -0.003(2) -0.014(2)
C24 0.035(3) 0.036(3) 0.036(3) -0.006(2) -0.010(2) -0.011(2)
C25 0.049(3) 0.047(3) 0.041(3) -0.017(3) -0.011(2) -0.010(3)
C26 0.053(3) 0.043(3) 0.039(3) -0.007(2) -0.013(2) -0.012(3)
C27 0.033(3) 0.046(4) 0.060(4) -0.024(3) -0.005(3) 0.001(2)
C28 0.049(3) 0.054(4) 0.054(4) -0.025(3) -0.011(3) -0.010(3)
C29 0.042(3) 0.050(4) 0.055(4) -0.017(3) -0.014(3) 0.000(3)
C30 0.035(3) 0.055(4) 0.057(4) -0.020(3) -0.017(3) 0.001(3)
C31 0.038(3) 0.051(4) 0.051(3) -0.020(3) -0.009(2) -0.003(3)
C32 0.037(3) 0.058(4) 0.054(4) -0.021(3) -0.008(3) -0.011(3)
C33 0.036(3) 0.049(4) 0.056(3) -0.022(3) -0.007(2) -0.001(2)
C34 0.031(3) 0.037(3) 0.045(3) -0.010(2) -0.006(2) -0.002(2)
C35 0.046(3) 0.052(4) 0.053(3) -0.020(3) -0.008(3) -0.002(3)
C36 0.038(3) 0.056(4) 0.077(4) -0.029(3) -0.009(3) -0.006(3)

loop_
_atom_type_symbol
_atom_type_description
_atom_type_scat_dispersion_real
_atom_type_scat_dispersion_imag
_atom_type_scat_source
C C 0.0033 0.0016 'International Tables Vol C Tables 4.2.6.8 and 6.1.1.4'
H H 0.0000 0.0000 'International Tables Vol C Tables 4.2.6.8 and 6.1.1.4'
N N 0.0061 0.0033 'International Tables Vol C Tables 4.2.6.8 and 6.1.1.4'
O O 0.0106 0.0060 'International Tables Vol C Tables 4.2.6.8 and 6.1.1.4'
F F 0.0171 0.0103 'International Tables Vol C Tables 4.2.6.8 and 6.1.1.4'
P P 0.1023 0.0942 'International Tables Vol C Tables 4.2.6.8 and 6.1.1.4'

loop_
_geom_angle_atom_site_label_1
_geom_angle_atom_site_label_2
_geom_angle_atom_site_label_3
_geom_angle
_geom_angle_site_symmetry_1
_geom_angle_site_symmetry_3
F1 P1 F2 94.8(4) . .
F1 P1 F5 89.6(3) . .
F2 P1 F5 89.0(3) . .
F1 P1 F6 90.9(3) . .
F2 P1 F6 90.1(3) . .
F5 P1 F6 179.0(3) . .
F1 P1 F4 89.7(4) . .
F2 P1 F4 175.3(3) . .
F5 P1 F4 92.3(3) . .
F6 P1 F4 88.6(3) . .
F1 P1 F3 176.8(4) . .
F2 P1 F3 88.1(3) . .
F5 P1 F3 89.1(3) . .
F6 P1 F3 90.4(3) . .
F4 P1 F3 87.4(3) . .
F8 P2 F7 91.6(6) . .
F8 P2 F12 88.0(4) . .
F7 P2 F12 92.3(5) . .
F8 P2 F9 175.1(5) . .
F7 P2 F9 92.2(5) . .
F12 P2 F9 95.0(5) . .
F8 P2 F11 88.0(5) . .
F7 P2 F11 178.9(6) . .
F12 P2 F11 88.6(3) . .
F9 P2 F11 88.2(4) . .
F8 P2 F10 89.1(3) . .
F7 P2 F10 93.7(5) . .
F12 P2 F10 173.3(4) . .
F9 P2 F10 87.6(4) . .
F11 P2 F10 85.3(4) . .
F13 P3 F18 89.3(7) . .
F13 P3 F16 82.7(6) . .
F18 P3 F16 170.4(8) . .
F13 P3 F17 90.9(8) . .
F18 P3 F17 86.5(5) . .
F16 P3 F17 99.0(8) . .
F13 P3 F15 163.9(8) . .
F18 P3 F15 104.6(8) . .
F16 P3 F15 84.0(7) . .
F17 P3 F15 82.1(6) . .
F13 P3 F14 115.1(10) . .
F18 P3 F14 79.9(6) . .
F16 P3 F14 98.5(7) . .
F17 P3 F14 150.1(8) . .
F15 P3 F14 75.9(6) . .
F20 P4 F20 179.998(2) 2_566 .
F20 P4 F19 93.5(4) 2_566 2_566
F20 P4 F19 86.5(4) . 2_566
F20 P4 F19 86.5(4) 2_566 .
F20 P4 F19 93.5(4) . .
F19 P4 F19 179.998(1) 2_566 .
F20 P4 F21 90.3(4) 2_566 2_566
F20 P4 F21 89.7(4) . 2_566
F19 P4 F21 90.5(3) 2_566 2_566
F19 P4 F21 89.5(3) . 2_566
F20 P4 F21 89.7(4) 2_566 .
F20 P4 F21 90.3(4) . .
F19 P4 F21 89.5(3) 2_566 .
F19 P4 F21 90.5(3) . .
F21 P4 F21 179.998(1) 2_566 .
F26 P5 F22 98.3(9) . .
F26 P5 F25 93.6(9) . .
F22 P5 F25 96.6(9) . .
F26 P5 F23 167.5(11) . .
F22 P5 F23 90.7(9) . .
F25 P5 F23 93.8(8) . .
F26 P5 F27 81.0(7) . .
F22 P5 F27 168.1(8) . .
F25 P5 F27 95.3(7) . .
F23 P5 F27 88.4(8) . .
F26 P5 F24 88.8(7) . .
F22 P5 F24 88.0(7) . .
F25 P5 F24 174.4(9) . .
F23 P5 F24 82.9(10) . .
F27 P5 F24 80.1(7) . .
C41 O1 C47 117.2(4) . .
C48 O2 C49 114.1(4) . .
C51 O3 C50 110.9(4) . .
C52 O4 C53 112.7(5) . .
C63 O5 C54 119.5(4) . .
C66 O6 C55 118.3(5) . .
C56 O7 C57 107.6(7) . .
C58 O8 C59 114.2(6) . .
C60 O9 C61 109.3(5) . .
C46 O10 C62 116.0(4) . .
C72 O11 C98 116.5(5) . .
C99 O12 C69 117.0(5) . .
C75 O13 C100 118.4(5) . .
C78 O14 C101 117.5(5) . .
C81 O15 C103 116.6(5) . .
C102 O16 C84 117.6(7) . .
C105 O17 C90 118.0(6) . .
C87 O18 C106 117.0(5) . .
C46 C37 C38 121.3(5) . .
C46 C37 C42 119.3(5) . .
C38 C37 C42 119.3(5) . .
C39 C38 C37 118.8(5) . .
C39 C38 H38A 120.6 . .
C37 C38 H38A 120.6 . .
C38 C39 C40 122.6(5) . .
C38 C39 H39A 118.7 . .
C40 C39 H39A 118.7 . .
C41 C40 C39 119.7(5) . .
C41 C40 H40A 120.1 . .
C39 C40 H40A 120.1 . .
C40 C41 O1 124.9(5) . .
C40 C41 C42 121.1(4) . .
O1 C41 C42 114.0(4) . .
C43 C42 C41 122.1(4) . .
C43 C42 C37 119.4(4) . .
C41 C42 C37 118.5(4) . .
C44 C43 C42 120.0(5) . .
C44 C43 H43A 120.0 . .
C42 C43 H43A 120.0 . .
C43 C44 C45 121.2(5) . .
C43 C44 H44A 119.4 . .
C45 C44 H44A 119.4 . .
C46 C45 C44 119.5(5) . .
C46 C45 H45A 120.3 . .
C44 C45 H45A 120.3 . .
O10 C46 C45 123.7(5) . .
O10 C46 C37 115.9(5) . .
C45 C46 C37 120.5(5) . .
O1 C47 C48 109.3(4) . .
O1 C47 H47A 109.8 . .
C48 C47 H47A 109.8 . .
O1 C47 H47B 109.8 . .
C48 C47 H47B 109.8 . .
H47A C47 H47B 108.3 . .
O2 C48 C47 108.4(4) . .
O2 C48 H48A 110.0 . .
C47 C48 H48A 110.0 . .
O2 C48 H48B 110.0 . .
C47 C48 H48B 110.0 . .
H48A C48 H48B 108.4 . .
O2 C49 C50 109.0(5) . .
O2 C49 H49A 109.9 . .
C50 C49 H49A 109.9 . .
O2 C49 H49B 109.9 . .
C50 C49 H49B 109.9 . .
H49A C49 H49B 108.3 . .
O3 C50 C49 110.7(5) . .
O3 C50 H50A 109.5 . .
C49 C50 H50A 109.5 . .
O3 C50 H50B 109.5 . .
C49 C50 H50B 109.5 . .
H50A C50 H50B 108.1 . .
O3 C51 C52 113.0(6) . .
O3 C51 H51A 109.0 . .
C52 C51 H51A 109.0 . .
O3 C51 H51B 109.0 . .
C52 C51 H51B 109.0 . .
H51A C51 H51B 107.8 . .
O4 C52 C51 118.6(6) . .
O4 C52 H52A 120.7 . .
C51 C52 H52A 120.7 . .
O4 C53 C54 108.6(5) . .
O4 C53 H53A 110.0 . .
C54 C53 H53A 110.0 . .
O4 C53 H53B 110.0 . .
C54 C53 H53B 110.0 . .
H53A C53 H53B 108.3 . .
O5 C54 C53 108.3(5) . .
O5 C54 H54A 110.0 . .
C53 C54 H54A 110.0 . .
O5 C54 H54B 110.0 . .
C53 C54 H54B 110.0 . .
H54A C54 H54B 108.4 . .
O6 C55 C56 109.4(7) . .
O6 C55 H55A 109.8 . .
C56 C55 H55A 109.8 . .
O6 C55 H55B 109.8 . .
C56 C55 H55B 109.8 . .
H55A C55 H55B 108.2 . .
O7 C56 C55 110.4(8) . .
O7 C56 H56A 109.6 . .
C55 C56 H56A 109.6 . .
O7 C56 H56B 109.6 . .
C55 C56 H56B 109.6 . .
H56A C56 H56B 108.1 . .
C58 C57 O7 109.6(7) . .
C58 C57 H57A 109.8 . .
O7 C57 H57A 109.8 . .
C58 C57 H57B 109.8 . .
O7 C57 H57B 109.8 . .
H57A C57 H57B 108.2 . .
O8 C58 C57 114.1(8) . .
O8 C58 H58A 108.7 . .
C57 C58 H58A 108.7 . .
O8 C58 H58B 108.7 . .
C57 C58 H58B 108.7 . .
H58A C58 H58B 107.6 . .
O8 C59 C60 108.8(6) . .
O8 C59 H59A 109.9 . .
C60 C59 H59A 109.9 . .
O8 C59 H59B 109.9 . .
C60 C59 H59B 109.9 . .
H59A C59 H59B 108.3 . .
O9 C60 C59 109.8(7) . .
O9 C60 H60A 109.7 . .
C59 C60 H60A 109.7 . .
O9 C60 H60B 109.7 . .
C59 C60 H60B 109.7 . .
H60A C60 H60B 108.2 . .
O9 C61 C62 108.1(7) . .
O9 C61 H61A 110.1 . .
C62 C61 H61A 110.1 . .
O9 C61 H61B 110.1 . .
C62 C61 H61B 110.1 . .
H61A C61 H61B 108.4 . .
C61 C62 O10 110.7(6) . .
C61 C62 H62A 109.5 . .
O10 C62 H62A 109.5 . .
C61 C62 H62B 109.5 . .
O10 C62 H62B 109.5 . .
H62A C62 H62B 108.1 . .
O5 C63 C68 117.4(5) . .
O5 C63 C64 121.6(5) . .
C68 C63 C64 120.9(5) . .
C65 C64 C63 120.4(5) . .
C65 C64 H64A 119.8 . .
C63 C64 H64A 119.8 . .
C66 C65 C64 118.4(5) . .
C66 C65 C97 121.4(5) . .
C64 C65 C97 120.2(5) . .
O6 C66 C65 117.5(5) . .
O6 C66 C67 122.6(5) . .
C65 C66 C67 119.9(5) . .
C68 C67 C66 121.8(5) . .
C68 C67 H67A 119.1 . .
C66 C67 H67A 119.1 . .
C67 C68 C63 118.6(5) . .
C67 C68 C93 122.3(5) . .
C63 C68 C93 119.1(5) . .
C74 C69 C70 121.6(6) . .
C74 C69 O12 123.5(6) . .
C70 C69 O12 114.9(5) . .
C71 C70 C69 117.0(5) . .
C71 C70 C94 120.9(5) . .
C69 C70 C94 122.0(5) . .
C70 C71 C72 122.1(6) . .
C70 C71 H71A 118.9 . .
C72 C71 H71A 118.9 . .
O11 C72 C73 117.3(5) . .
O11 C72 C71 122.7(6) . .
C73 C72 C71 120.0(5) . .
C72 C73 C74 117.7(5) . .
C72 C73 C93 121.6(5) . .
C74 C73 C93 120.7(6) . .
C69 C74 C73 121.5(6) . .
C69 C74 H74A 119.2 . .
C73 C74 H74A 119.2 . .
O13 C75 C80 120.5(5) . .
O13 C75 C76 118.6(5) . .
C80 C75 C76 120.8(5) . .
C75 C76 C77 119.2(5) . .
C75 C76 C95 123.3(5) . .
C77 C76 C95 117.4(5) . .
C76 C77 C78 119.3(5) . .
C76 C77 H77A 120.4 . .
C78 C77 H77A 120.4 . .
C79 C78 O14 117.0(5) . .
C79 C78 C77 121.6(5) . .
O14 C78 C77 121.3(5) . .
C78 C79 C80 117.9(5) . .
C78 C79 C94 121.9(5) . .
C80 C79 C94 120.2(5) . .
C75 C80 C79 121.2(5) . .
C75 C80 H80A 119.4 . .
C79 C80 H80A 119.4 . .
O15 C81 C82 116.0(5) . .
O15 C81 C86 125.0(5) . .
C82 C81 C86 119.0(5) . .
C83 C82 C81 120.0(6) . .
C83 C82 C95 120.5(6) . .
C81 C82 C95 119.4(5) . .
C82 C83 C84 120.2(6) . .
C82 C83 H83A 119.9 . .
C84 C83 H83A 119.9 . .
O16 C84 C85 114.0(6) . .
O16 C84 C83 124.5(7) . .
C85 C84 C83 121.4(6) . .
C84 C85 C86 115.6(6) . .
C84 C85 C96 123.4(6) . .
C86 C85 C96 120.9(6) . .
C81 C86 C85 123.8(6) . .
C81 C86 H86A 118.1 . .
C85 C86 H86A 118.1 . .
O18 C87 C88 124.9(6) . .
O18 C87 C92 115.7(5) . .
C88 C87 C92 119.4(6) . .
C89 C88 C87 122.0(6) . .
C89 C88 H88A 119.0 . .
C87 C88 H88A 119.0 . .
C88 C89 C90 118.1(6) . .
C88 C89 C96 121.7(6) . .
C90 C89 C96 120.2(6) . .
O17 C90 C91 124.1(6) . .
O17 C90 C89 116.4(6) . .
C91 C90 C89 119.5(6) . .
C92 C91 C90 122.3(6) . .
C92 C91 H91A 118.9 . .
C90 C91 H91A 118.9 . .
C91 C92 C87 118.5(6) . .
C91 C92 C97 122.7(6) . .
C87 C92 C97 118.7(6) . .
C73 C93 C68 111.5(4) . .
C73 C93 H93A 109.3 . .
C68 C93 H93A 109.3 . .
C73 C93 H93B 109.3 . .
C68 C93 H93B 109.3 . .
H93A C93 H93B 108.0 . .
C79 C94 C70 110.8(4) . .
C79 C94 H94A 109.5 . .
C70 C94 H94A 109.5 . .
C79 C94 H94B 109.5 . .
C70 C94 H94B 109.5 . .
H94A C94 H94B 108.1 . .
C76 C95 C82 113.4(4) . .
C76 C95 H95A 108.9 . .
C82 C95 H95A 108.9 . .
C76 C95 H95B 108.9 . .
C82 C95 H95B 108.9 . .
H95A C95 H95B 107.7 . .
C85 C96 C89 109.9(5) . .
C85 C96 H96A 109.7 . .
C89 C96 H96A 109.7 . .
C85 C96 H96B 109.7 . .
C89 C96 H96B 109.7 . .
H96A C96 H96B 108.2 . .
C92 C97 C65 112.4(4) . .
C92 C97 H97A 109.1 . .
C65 C97 H97A 109.1 . .
C92 C97 H97B 109.1 . .
C65 C97 H97B 109.1 . .
H97A C97 H97B 107.9 . .
O11 C98 H98A 109.5 . .
O11 C98 H98B 109.5 . .
H98A C98 H98B 109.5 . .
O11 C98 H98C 109.5 . .
H98A C98 H98C 109.5 . .
H98B C98 H98C 109.5 . .
O12 C99 H99A 109.5 . .
O12 C99 H99B 109.5 . .
H99A C99 H99B 109.5 . .
O12 C99 H99C 109.5 . .
H99A C99 H99C 109.5 . .
H99B C99 H99C 109.5 . .
O13 C100 H10B 109.5 . .
O13 C100 H10C 109.5 . .
H10B C100 H10C 109.5 . .
O13 C100 H10D 109.5 . .
H10B C100 H10D 109.5 . .
H10C C100 H10D 109.5 . .
O14 C101 H10E 109.5 . .
O14 C101 H10F 109.5 . .
H10E C101 H10F 109.5 . .
O14 C101 H10G 109.5 . .
H10E C101 H10G 109.5 . .
H10F C101 H10G 109.5 . .
O16 C102 H10H 109.5 . .
O16 C102 H10I 109.5 . .
H10H C102 H10I 109.5 . .
O16 C102 H10J 109.5 . .
H10H C102 H10J 109.5 . .
H10I C102 H10J 109.5 . .
O15 C103 H10K 109.5 . .
O15 C103 H10L 109.5 . .
H10K C103 H10L 109.5 . .
O15 C103 H10M 109.5 . .
H10K C103 H10M 109.5 . .
H10L C103 H10M 109.5 . .
O17 C105 H10N 109.5 . .
O17 C105 H10O 109.5 . .
H10N C105 H10O 109.5 . .
O17 C105 H10P 109.5 . .
H10N C105 H10P 109.5 . .
H10O C105 H10P 109.5 . .
O18 C106 H10Q 109.5 . .
O18 C106 H10R 109.5 . .
H10Q C106 H10R 109.5 . .
O18 C106 H10S 109.5 . .
H10Q C106 H10S 109.5 . .
H10R C106 H10S 109.5 . .
C5 N1 C1 119.0(4) . .
C5 N1 C33 120.6(4) . .
C1 N1 C33 119.9(4) . .
C8 N2 C9 120.1(4) . .
C8 N2 C36 120.2(5) . .
C9 N2 C36 119.3(5) . .
C18 N3 C19 117.9(4) . .
C18 N3 C35 120.4(4) . .
C19 N3 C35 121.5(4) . .
C15 N4 C11 120.5(4) . .
C15 N4 C34 119.7(4) . .
C11 N4 C34 119.7(4) . .
N1 C1 C2 120.8(5) . .
N1 C1 H1A 119.6 . .
C2 C1 H1A 119.6 . .
C1 C2 C3 120.8(4) . .
C1 C2 H2A 119.6 . .
C3 C2 H2A 119.6 . .
C4 C3 C2 116.7(4) . .
C4 C3 C6 122.0(4) . .
C2 C3 C6 121.3(4) . .
C5 C4 C3 119.1(5) . .
C5 C4 H4A 120.4 . .
C3 C4 H4A 120.4 . .
N1 C5 C4 123.3(5) . .
N1 C5 H5A 118.3 . .
C4 C5 H5A 118.3 . .
C7 C6 C10 117.6(5) . .
C7 C6 C3 121.9(5) . .
C10 C6 C3 120.5(4) . .
C8 C7 C6 119.9(5) . .
C8 C7 H7A 120.1 . .
C6 C7 H7A 120.1 . .
N2 C8 C7 121.8(5) . .
N2 C8 H8A 119.1 . .
C7 C8 H8A 119.1 . .
N2 C9 C10 119.7(5) . .
N2 C9 H9A 120.2 . .
C10 C9 H9A 120.2 . .
C9 C10 C6 120.9(5) . .
C9 C10 H10A 119.6 . .
C6 C10 H10A 119.6 . .
N4 C11 C12 120.1(4) . .
N4 C11 H11A 119.9 . .
C12 C11 H11A 119.9 . .
C11 C12 C13 121.0(4) . .
C11 C12 H12A 119.5 . .
C13 C12 H12A 119.5 . .
C12 C13 C14 116.4(4) . .
C12 C13 C16 121.9(4) . .
C14 C13 C16 121.5(4) . .
C15 C14 C13 120.3(5) . .
C15 C14 H14A 119.8 . .
C13 C14 H14A 119.8 . .
N4 C15 C14 121.5(5) . .
N4 C15 H15A 119.2 . .
C14 C15 H15A 119.2 . .
C20 C16 C17 116.4(5) . .
C20 C16 C13 122.3(5) . .
C17 C16 C13 121.1(4) . .
C18 C17 C16 118.6(5) . .
C18 C17 H17A 120.7 . .
C16 C17 H17A 120.7 . .
N3 C18 C17 123.7(5) . .
N3 C18 H18A 118.2 . .
C17 C18 H18A 118.2 . .
N3 C19 C20 120.7(5) . .
N3 C19 H19A 119.6 . .
C20 C19 H19A 119.6 . .
C16 C20 C19 122.4(5) . .
C16 C20 H20A 118.8 . .
C19 C20 H20A 118.8 . .
C22 C21 C26 118.1(5) . .
C22 C21 C33 120.6(5) . .
C26 C21 C33 121.2(5) . .
C21 C22 C23 121.1(5) . .
C21 C22 H22A 119.5 . .
C23 C22 H22A 119.5 . .
C22 C23 C24 120.7(5) . .
C22 C23 H23A 119.7 . .
C24 C23 H23A 119.7 . .
C23 C24 C25 116.5(5) . .
C23 C24 C34 120.6(4) . .
C25 C24 C34 122.9(5) . .
C26 C25 C24 122.0(5) . .
C26 C25 H25A 119.0 . .
C24 C25 H25A 119.0 . .
C25 C26 C21 120.7(5) . .
C25 C26 H26A 119.6 . .
C21 C26 H26A 119.6 . .
C28 C27 C32 118.4(5) . .
C28 C27 C36 120.3(5) . .
C32 C27 C36 121.0(5) . .
C29 C28 C27 120.8(5) . .
C29 C28 H28A 119.6 . .
C27 C28 H28A 119.6 . .
C28 C29 C30 120.3(6) . .
C28 C29 H29A 119.9 . .
C30 C29 H29A 119.9 . .
C29 C30 C31 118.7(5) . .
C29 C30 C35 121.0(5) . .
C31 C30 C35 120.2(5) . .
C32 C31 C30 120.2(5) . .
C32 C31 H31A 119.9 . .
C30 C31 H31A 119.9 . .
C31 C32 C27 121.3(6) . .
C31 C32 H32A 119.3 . .
C27 C32 H32A 119.3 . .
C21 C33 N1 108.5(4) . .
C21 C33 H33A 110.0 . .
N1 C33 H33A 110.0 . .
C21 C33 H33B 110.0 . .
N1 C33 H33B 110.0 . .
H33A C33 H33B 108.4 . .
C24 C34 N4 108.0(4) . .
C24 C34 H34A 110.1 . .
N4 C34 H34A 110.1 . .
C24 C34 H34B 110.1 . .
N4 C34 H34B 110.1 . .
H34A C34 H34B 108.4 . .
N3 C35 C30 109.6(4) . .
N3 C35 H35A 109.7 . .
C30 C35 H35A 109.7 . .
N3 C35 H35B 109.7 . .
C30 C35 H35B 109.7 . .
H35A C35 H35B 108.2 . .
N2 C36 C27 108.9(4) . .
N2 C36 H36A 109.9 . .
C27 C36 H36A 109.9 . .
N2 C36 H36B 109.9 . .
C27 C36 H36B 109.9 . .
H36A C36 H36B 108.3 . .

loop_
_geom_bond_atom_site_label_1
_geom_bond_atom_site_label_2
_geom_bond_distance
_geom_bond_site_symmetry_2
P1 F1 1.542(5) .
P1 F2 1.563(5) .
P1 F5 1.571(5) .
P1 F6 1.588(4) .
P1 F4 1.595(5) .
P1 F3 1.613(5) .
P2 F8 1.509(6) .
P2 F7 1.511(8) .
P2 F12 1.528(6) .
P2 F9 1.544(6) .
P2 F11 1.589(7) .
P2 F10 1.591(6) .
P3 F13 1.467(7) .
P3 F18 1.481(7) .
P3 F16 1.488(10) .
P3 F17 1.500(6) .
P3 F15 1.520(8) .
P3 F14 1.585(10) .
P4 F20 1.521(6) 2_566
P4 F20 1.521(6) .
P4 F19 1.550(6) 2_566
P4 F19 1.550(6) .
P4 F21 1.581(5) 2_566
P4 F21 1.581(5) .
P5 F26 1.415(10) .
P5 F22 1.568(12) .
P5 F25 1.619(15) .
P5 F23 1.682(15) .
P5 F27 1.726(10) .
P5 F24 1.752(15) .
O1 C41 1.382(5) .
O1 C47 1.439(6) .
O2 C48 1.430(6) .
O2 C49 1.442(6) .
O3 C51 1.384(7) .
O3 C50 1.426(6) .
O4 C52 1.336(7) .
O4 C53 1.401(6) .
O5 C63 1.374(6) .
O5 C54 1.389(6) .
O6 C66 1.362(7) .
O6 C55 1.426(8) .
O7 C56 1.410(9) .
O7 C57 1.448(9) .
O8 C58 1.389(10) .
O8 C59 1.398(8) .
O9 C60 1.419(8) .
O9 C61 1.449(9) .
O10 C46 1.340(6) .
O10 C62 1.479(7) .
O11 C72 1.373(7) .
O11 C98 1.409(9) .
O12 C99 1.374(8) .
O12 C69 1.392(7) .
O13 C75 1.367(7) .
O13 C100 1.436(8) .
O14 C78 1.361(6) .
O14 C101 1.445(8) .
O15 C81 1.361(6) .
O15 C103 1.411(7) .
O16 C102 1.269(11) .
O16 C84 1.356(7) .
O17 C105 1.353(11) .
O17 C90 1.377(7) .
O18 C87 1.360(7) .
O18 C106 1.405(8) .
C37 C46 1.405(7) .
C37 C38 1.412(7) .
C37 C42 1.432(7) .
C38 C39 1.380(7) .
C38 H38A 0.9500 .
C39 C40 1.390(7) .
C39 H39A 0.9500 .
C40 C41 1.354(7) .
C40 H40A 0.9500 .
C41 C42 1.425(7) .
C42 C43 1.400(7) .
C43 C44 1.368(7) .
C43 H43A 0.9500 .
C44 C45 1.419(7) .
C44 H44A 0.9500 .
C45 C46 1.379(7) .
C45 H45A 0.9500 .
C47 C48 1.491(7) .
C47 H47A 0.9900 .
C47 H47B 0.9900 .
C48 H48A 0.9900 .
C48 H48B 0.9900 .
C49 C50 1.484(8) .
C49 H49A 0.9900 .
C49 H49B 0.9900 .
C50 H50A 0.9900 .
C50 H50B 0.9900 .
C51 C52 1.492(9) .
C51 H51A 0.9900 .
C51 H51B 0.9900 .
C52 H52A 0.9500 .
C53 C54 1.501(8) .
C53 H53A 0.9900 .
C53 H53B 0.9900 .
C54 H54A 0.9900 .
C54 H54B 0.9900 .
C55 C56 1.469(11) .
C55 H55A 0.9900 .
C55 H55B 0.9900 .
C56 H56A 0.9900 .
C56 H56B 0.9900 .
C57 C58 1.425(11) .
C57 H57A 0.9900 .
C57 H57B 0.9900 .
C58 H58A 0.9900 .
C58 H58B 0.9900 .
C59 C60 1.466(10) .
C59 H59A 0.9900 .
C59 H59B 0.9900 .
C60 H60A 0.9900 .
C60 H60B 0.9900 .
C61 C62 1.456(9) .
C61 H61A 0.9900 .
C61 H61B 0.9900 .
C62 H62A 0.9900 .
C62 H62B 0.9900 .
C63 C68 1.375(7) .
C63 C64 1.403(7) .
C64 C65 1.391(8) .
C64 H64A 0.9500 .
C65 C66 1.384(8) .
C65 C97 1.511(7) .
C66 C67 1.408(8) .
C67 C68 1.359(7) .
C67 H67A 0.9500 .
C68 C93 1.519(7) .
C69 C74 1.362(8) .
C69 C70 1.390(8) .
C70 C71 1.381(8) .
C70 C94 1.529(7) .
C71 C72 1.392(8) .
C71 H71A 0.9500 .
C72 C73 1.387(8) .
C73 C74 1.397(8) .
C73 C93 1.516(7) .
C74 H74A 0.9500 .
C75 C80 1.372(8) .
C75 C76 1.376(8) .
C76 C77 1.417(7) .
C76 C95 1.498(8) .
C77 C78 1.420(7) .
C77 H77A 0.9500 .
C78 C79 1.353(8) .
C79 C80 1.441(8) .
C79 C94 1.518(7) .
C80 H80A 0.9500 .
C81 C82 1.369(8) .
C81 C86 1.389(7) .
C82 C83 1.368(8) .
C82 C95 1.531(8) .
C83 C84 1.429(9) .
C83 H83A 0.9500 .
C84 C85 1.374(9) .
C85 C86 1.403(8) .
C85 C96 1.511(8) .
C86 H86A 0.9500 .
C87 C88 1.393(8) .
C87 C92 1.403(8) .
C88 C89 1.390(9) .
C88 H88A 0.9500 .
C89 C90 1.401(9) .
C89 C96 1.530(8) .
C90 C91 1.394(8) .
C91 C92 1.375(8) .
C91 H91A 0.9500 .
C92 C97 1.507(8) .
C93 H93A 0.9900 .
C93 H93B 0.9900 .
C94 H94A 0.9900 .
C94 H94B 0.9900 .
C95 H95A 0.9900 .
C95 H95B 0.9900 .
C96 H96A 0.9900 .
C96 H96B 0.9900 .
C97 H97A 0.9900 .
C97 H97B 0.9900 .
C98 H98A 0.9800 .
C98 H98B 0.9800 .
C98 H98C 0.9800 .
C99 H99A 0.9800 .
C99 H99B 0.9800 .
C99 H99C 0.9800 .
C100 H10B 0.9800 .
C100 H10C 0.9800 .
C100 H10D 0.9800 .
C101 H10E 0.9800 .
C101 H10F 0.9800 .
C101 H10G 0.9800 .
C102 H10H 0.9800 .
C102 H10I 0.9800 .
C102 H10J 0.9800 .
C103 H10K 0.9800 .
C103 H10L 0.9800 .
C103 H10M 0.9800 .
C105 H10N 0.9800 .
C105 H10O 0.9800 .
C105 H10P 0.9800 .
C106 H10Q 0.9800 .
C106 H10R 0.9800 .
C106 H10S 0.9800 .
N1 C5 1.329(6) .
N1 C1 1.349(6) .
N1 C33 1.496(6) .
N2 C8 1.326(7) .
N2 C9 1.360(7) .
N2 C36 1.499(6) .
N3 C18 1.318(6) .
N3 C19 1.358(7) .
N3 C35 1.471(6) .
N4 C15 1.329(6) .
N4 C11 1.344(6) .
N4 C34 1.525(6) .
C1 C2 1.363(7) .
C1 H1A 0.9500 .
C2 C3 1.406(7) .
C2 H2A 0.9500 .
C3 C4 1.397(6) .
C3 C6 1.489(6) .
C4 C5 1.365(7) .
C4 H4A 0.9500 .
C5 H5A 0.9500 .
C6 C7 1.376(7) .
C6 C10 1.389(7) .
C7 C8 1.375(7) .
C7 H7A 0.9500 .
C8 H8A 0.9500 .
C9 C10 1.373(7) .
C9 H9A 0.9500 .
C10 H10A 0.9500 .
C11 C12 1.374(7) .
C11 H11A 0.9500 .
C12 C13 1.388(7) .
C12 H12A 0.9500 .
C13 C14 1.403(7) .
C13 C16 1.475(7) .
C14 C15 1.358(7) .
C14 H14A 0.9500 .
C15 H15A 0.9500 .
C16 C20 1.361(7) .
C16 C17 1.408(7) .
C17 C18 1.375(7) .
C17 H17A 0.9500 .
C18 H18A 0.9500 .
C19 C20 1.362(7) .
C19 H19A 0.9500 .
C20 H20A 0.9500 .
C21 C22 1.370(7) .
C21 C26 1.397(7) .
C21 C33 1.492(7) .
C22 C23 1.386(7) .
C22 H22A 0.9500 .
C23 C24 1.396(7) .
C23 H23A 0.9500 .
C24 C25 1.402(7) .
C24 C34 1.495(7) .
C25 C26 1.348(7) .
C25 H25A 0.9500 .
C26 H26A 0.9500 .
C27 C28 1.385(8) .
C27 C32 1.386(8) .
C27 C36 1.506(8) .
C28 C29 1.378(8) .
C28 H28A 0.9500 .
C29 C30 1.382(8) .
C29 H29A 0.9500 .
C30 C31 1.402(8) .
C30 C35 1.512(8) .
C31 C32 1.357(7) .
C31 H31A 0.9500 .
C32 H32A 0.9500 .
C33 H33A 0.9900 .
C33 H33B 0.9900 .
C34 H34A 0.9900 .
C34 H34B 0.9900 .
C35 H35A 0.9900 .
C35 H35B 0.9900 .
C36 H36A 0.9900 .
C36 H36B 0.9900 .

loop_
_geom_torsion_atom_site_label_1
_geom_torsion_atom_site_label_2
_geom_torsion_atom_site_label_3
_geom_torsion_atom_site_label_4
_geom_torsion
_geom_torsion_site_symmetry_1
_geom_torsion_site_symmetry_2
_geom_torsion_site_symmetry_3
_geom_torsion_site_symmetry_4
C46 C37 C38 C39 -178.0(5) . . . .
C42 C37 C38 C39 -0.8(7) . . . .
C37 C38 C39 C40 -0.4(8) . . . .
C38 C39 C40 C41 0.9(8) . . . .
C39 C40 C41 O1 177.0(5) . . . .
C39 C40 C41 C42 -0.3(8) . . . .
C47 O1 C41 C40 1.3(7) . . . .
C47 O1 C41 C42 178.8(4) . . . .
C40 C41 C42 C43 179.4(5) . . . .
O1 C41 C42 C43 1.8(6) . . . .
C40 C41 C42 C37 -0.8(7) . . . .
O1 C41 C42 C37 -178.4(4) . . . .
C46 C37 C42 C43 -1.6(7) . . . .
C38 C37 C42 C43 -178.8(4) . . . .
C46 C37 C42 C41 178.6(4) . . . .
C38 C37 C42 C41 1.4(7) . . . .
C41 C42 C43 C44 179.6(5) . . . .
C37 C42 C43 C44 -0.3(7) . . . .
C42 C43 C44 C45 2.2(7) . . . .
C43 C44 C45 C46 -2.3(8) . . . .
C62 O10 C46 C45 -1.1(8) . . . .
C62 O10 C46 C37 177.5(5) . . . .
C44 C45 C46 O10 178.9(5) . . . .
C44 C45 C46 C37 0.3(8) . . . .
C38 C37 C46 O10 0.0(7) . . . .
C42 C37 C46 O10 -177.1(4) . . . .
C38 C37 C46 C45 178.7(5) . . . .
C42 C37 C46 C45 1.5(7) . . . .
C41 O1 C47 C48 -172.1(4) . . . .
C49 O2 C48 C47 170.9(4) . . . .
O1 C47 C48 O2 73.6(5) . . . .
C48 O2 C49 C50 -160.9(4) . . . .
C51 O3 C50 C49 169.1(6) . . . .
O2 C49 C50 O3 -61.7(6) . . . .
C50 O3 C51 C52 163.6(6) . . . .
C53 O4 C52 C51 -178.6(6) . . . .
O3 C51 C52 O4 60.6(9) . . . .
C52 O4 C53 C54 -155.2(5) . . . .
C63 O5 C54 C53 -149.9(4) . . . .
O4 C53 C54 O5 64.6(5) . . . .
C66 O6 C55 C56 152.9(7) . . . .
C57 O7 C56 C55 -150.6(8) . . . .
O6 C55 C56 O7 64.3(10) . . . .
C56 O7 C57 C58 -178.6(7) . . . .
C59 O8 C58 C57 -75.6(9) . . . .
O7 C57 C58 O8 -65.0(9) . . . .
C58 O8 C59 C60 -154.4(7) . . . .
C61 O9 C60 C59 -179.4(6) . . . .
O8 C59 C60 O9 -77.3(8) . . . .
C60 O9 C61 C62 164.7(6) . . . .
O9 C61 C62 O10 75.3(7) . . . .
C46 O10 C62 C61 -177.7(6) . . . .
C54 O5 C63 C68 147.7(5) . . . .
C54 O5 C63 C64 -35.4(7) . . . .
O5 C63 C64 C65 -177.5(5) . . . .
C68 C63 C64 C65 -0.7(8) . . . .
C63 C64 C65 C66 -1.5(8) . . . .
C63 C64 C65 C97 176.3(5) . . . .
C55 O6 C66 C65 -146.9(6) . . . .
C55 O6 C66 C67 34.6(8) . . . .
C64 C65 C66 O6 -177.1(5) . . . .
C97 C65 C66 O6 5.1(8) . . . .
C64 C65 C66 C67 1.5(8) . . . .
C97 C65 C66 C67 -176.3(5) . . . .
O6 C66 C67 C68 179.3(5) . . . .
C65 C66 C67 C68 0.8(8) . . . .
C66 C67 C68 C63 -3.0(8) . . . .
C66 C67 C68 C93 178.2(5) . . . .
O5 C63 C68 C67 179.9(5) . . . .
C64 C63 C68 C67 3.0(8) . . . .
O5 C63 C68 C93 -1.3(7) . . . .
C64 C63 C68 C93 -178.3(5) . . . .
C99 O12 C69 C74 -7.2(8) . . . .
C99 O12 C69 C70 172.8(6) . . . .
C74 C69 C70 C71 0.3(8) . . . .
O12 C69 C70 C71 -179.7(5) . . . .
C74 C69 C70 C94 -178.0(5) . . . .
O12 C69 C70 C94 2.0(7) . . . .
C69 C70 C71 C72 -2.6(8) . . . .
C94 C70 C71 C72 175.7(5) . . . .
C98 O11 C72 C73 -151.7(6) . . . .
C98 O11 C72 C71 30.2(9) . . . .
C70 C71 C72 O11 -179.3(5) . . . .
C70 C71 C72 C73 2.8(9) . . . .
O11 C72 C73 C74 -178.6(5) . . . .
C71 C72 C73 C74 -0.5(8) . . . .
O11 C72 C73 C93 2.0(8) . . . .
C71 C72 C73 C93 -179.9(5) . . . .
C70 C69 C74 C73 1.9(8) . . . .
O12 C69 C74 C73 -178.1(5) . . . .
C72 C73 C74 C69 -1.8(8) . . . .
C93 C73 C74 C69 177.6(5) . . . .
C100 O13 C75 C80 25.8(8) . . . .
C100 O13 C75 C76 -156.4(6) . . . .
O13 C75 C76 C77 -177.4(4) . . . .
C80 C75 C76 C77 0.5(8) . . . .
O13 C75 C76 C95 5.0(8) . . . .
C80 C75 C76 C95 -177.2(5) . . . .
C75 C76 C77 C78 0.4(7) . . . .
C95 C76 C77 C78 178.2(5) . . . .
C101 O14 C78 C79 -167.5(5) . . . .
C101 O14 C78 C77 15.6(7) . . . .
C76 C77 C78 C79 -1.5(8) . . . .
C76 C77 C78 O14 175.2(4) . . . .
O14 C78 C79 C80 -175.3(4) . . . .
C77 C78 C79 C80 1.6(8) . . . .
O14 C78 C79 C94 7.6(8) . . . .
C77 C78 C79 C94 -175.5(5) . . . .
O13 C75 C80 C79 177.4(5) . . . .
C76 C75 C80 C79 -0.4(8) . . . .
C78 C79 C80 C75 -0.7(8) . . . .
C94 C79 C80 C75 176.5(5) . . . .
C103 O15 C81 C82 -169.7(5) . . . .
C103 O15 C81 C86 11.7(8) . . . .
O15 C81 C82 C83 -178.4(5) . . . .
C86 C81 C82 C83 0.3(8) . . . .
O15 C81 C82 C95 -2.2(7) . . . .
C86 C81 C82 C95 176.5(5) . . . .
C81 C82 C83 C84 0.3(8) . . . .
C95 C82 C83 C84 -175.8(5) . . . .
C102 O16 C84 C85 -167.5(9) . . . .
C102 O16 C84 C83 9.1(12) . . . .
C82 C83 C84 O16 -177.5(5) . . . .
C82 C83 C84 C85 -1.1(9) . . . .
O16 C84 C85 C86 177.9(5) . . . .
C83 C84 C85 C86 1.1(8) . . . .
O16 C84 C85 C96 -1.1(8) . . . .
C83 C84 C85 C96 -177.9(5) . . . .
O15 C81 C86 C85 178.3(5) . . . .
C82 C81 C86 C85 -0.2(8) . . . .
C84 C85 C86 C81 -0.5(8) . . . .
C96 C85 C86 C81 178.5(5) . . . .
C106 O18 C87 C88 -3.7(8) . . . .
C106 O18 C87 C92 176.6(5) . . . .
O18 C87 C88 C89 178.5(5) . . . .
C92 C87 C88 C89 -1.7(8) . . . .
C87 C88 C89 C90 4.4(8) . . . .
C87 C88 C89 C96 -176.1(5) . . . .
C105 O17 C90 C91 -7.4(11) . . . .
C105 O17 C90 C89 171.0(9) . . . .
C88 C89 C90 O17 177.2(5) . . . .
C96 C89 C90 O17 -2.3(8) . . . .
C88 C89 C90 C91 -4.3(8) . . . .
C96 C89 C90 C91 176.1(5) . . . .
O17 C90 C91 C92 -179.9(5) . . . .
C89 C90 C91 C92 1.8(9) . . . .
C90 C91 C92 C87 1.0(8) . . . .
C90 C91 C92 C97 -177.4(5) . . . .
O18 C87 C92 C91 178.8(5) . . . .
C88 C87 C92 C91 -1.0(8) . . . .
O18 C87 C92 C97 -2.8(7) . . . .
C88 C87 C92 C97 177.4(5) . . . .
C72 C73 C93 C68 73.2(7) . . . .
C74 C73 C93 C68 -106.1(6) . . . .
C67 C68 C93 C73 -104.5(6) . . . .
C63 C68 C93 C73 76.8(7) . . . .
C78 C79 C94 C70 73.9(7) . . . .
C80 C79 C94 C70 -103.1(6) . . . .
C71 C70 C94 C79 -92.8(6) . . . .
C69 C70 C94 C79 85.4(6) . . . .
C75 C76 C95 C82 116.8(6) . . . .
C77 C76 C95 C82 -60.9(7) . . . .
C83 C82 C95 C76 91.3(6) . . . .
C81 C82 C95 C76 -84.9(6) . . . .
C84 C85 C96 C89 -92.5(7) . . . .
C86 C85 C96 C89 88.6(7) . . . .
C88 C89 C96 C85 58.3(8) . . . .
C90 C89 C96 C85 -122.1(6) . . . .
C91 C92 C97 C65 107.5(6) . . . .
C87 C92 C97 C65 -70.8(7) . . . .
C66 C65 C97 C92 122.6(6) . . . .
C64 C65 C97 C92 -55.2(7) . . . .
C5 N1 C1 C2 0.2(7) . . . .
C33 N1 C1 C2 -172.9(4) . . . .
N1 C1 C2 C3 3.3(7) . . . .
C1 C2 C3 C4 -4.7(7) . . . .
C1 C2 C3 C6 175.1(4) . . . .
C2 C3 C4 C5 2.8(7) . . . .
C6 C3 C4 C5 -177.0(4) . . . .
C1 N1 C5 C4 -2.1(7) . . . .
C33 N1 C5 C4 171.0(5) . . . .
C3 C4 C5 N1 0.5(8) . . . .
C4 C3 C6 C7 -178.3(5) . . . .
C2 C3 C6 C7 2.0(7) . . . .
C4 C3 C6 C10 4.3(7) . . . .
C2 C3 C6 C10 -175.5(4) . . . .
C10 C6 C7 C8 2.9(7) . . . .
C3 C6 C7 C8 -174.7(5) . . . .
C9 N2 C8 C7 0.3(8) . . . .
C36 N2 C8 C7 172.9(5) . . . .
C6 C7 C8 N2 -1.0(8) . . . .
C8 N2 C9 C10 -1.6(8) . . . .
C36 N2 C9 C10 -174.3(5) . . . .
N2 C9 C10 C6 3.6(8) . . . .
C7 C6 C10 C9 -4.2(7) . . . .
C3 C6 C10 C9 173.4(5) . . . .
C15 N4 C11 C12 -0.8(7) . . . .
C34 N4 C11 C12 175.4(4) . . . .
N4 C11 C12 C13 0.6(7) . . . .
C11 C12 C13 C14 1.3(7) . . . .
C11 C12 C13 C16 -175.1(4) . . . .
C12 C13 C14 C15 -3.0(7) . . . .
C16 C13 C14 C15 173.4(4) . . . .
C11 N4 C15 C14 -1.0(7) . . . .
C34 N4 C15 C14 -177.2(4) . . . .
C13 C14 C15 N4 3.0(8) . . . .
C12 C13 C16 C20 -173.0(5) . . . .
C14 C13 C16 C20 10.8(7) . . . .
C12 C13 C16 C17 12.0(7) . . . .
C14 C13 C16 C17 -164.2(5) . . . .
C20 C16 C17 C18 -1.6(7) . . . .
C13 C16 C17 C18 173.7(5) . . . .
C19 N3 C18 C17 4.8(8) . . . .
C35 N3 C18 C17 -170.0(5) . . . .
C16 C17 C18 N3 -2.7(8) . . . .
C18 N3 C19 C20 -2.6(8) . . . .
C35 N3 C19 C20 172.1(5) . . . .
C17 C16 C20 C19 3.7(8) . . . .
C13 C16 C20 C19 -171.6(5) . . . .
N3 C19 C20 C16 -1.6(9) . . . .
C26 C21 C22 C23 7.9(7) . . . .
C33 C21 C22 C23 -169.2(4) . . . .
C21 C22 C23 C24 -1.0(7) . . . .
C22 C23 C24 C25 -7.2(7) . . . .
C22 C23 C24 C34 171.5(4) . . . .
C23 C24 C25 C26 8.8(7) . . . .
C34 C24 C25 C26 -169.8(5) . . . .
C24 C25 C26 C21 -2.1(8) . . . .
C22 C21 C26 C25 -6.3(7) . . . .
C33 C21 C26 C25 170.7(5) . . . .
C32 C27 C28 C29 -3.3(8) . . . .
C36 C27 C28 C29 170.4(5) . . . .
C27 C28 C29 C30 -0.5(8) . . . .
C28 C29 C30 C31 5.3(8) . . . .
C28 C29 C30 C35 -170.9(5) . . . .
C29 C30 C31 C32 -6.4(8) . . . .
C35 C30 C31 C32 169.9(5) . . . .
C30 C31 C32 C27 2.6(8) . . . .
C28 C27 C32 C31 2.3(8) . . . .
C36 C27 C32 C31 -171.4(5) . . . .
C22 C21 C33 N1 86.7(6) . . . .
C26 C21 C33 N1 -90.2(6) . . . .
C5 N1 C33 C21 -85.0(5) . . . .
C1 N1 C33 C21 88.0(5) . . . .
C23 C24 C34 N4 -93.4(5) . . . .
C25 C24 C34 N4 85.2(5) . . . .
C15 N4 C34 C24 92.8(5) . . . .
C11 N4 C34 C24 -83.4(5) . . . .
C18 N3 C35 C30 80.9(6) . . . .
C19 N3 C35 C30 -93.6(6) . . . .
C29 C30 C35 N3 83.8(6) . . . .
C31 C30 C35 N3 -92.3(6) . . . .
C8 N2 C36 C27 -84.9(6) . . . .
C9 N2 C36 C27 87.8(6) . . . .
C28 C27 C36 N2 -87.4(6) . . . .
C32 C27 C36 N2 86.2(6) . . . .

loop_
_platon_squeeze_void_nr
_platon_squeeze_void_average_x
_platon_squeeze_void_average_y
_platon_squeeze_void_average_z
_platon_squeeze_void_volume
_platon_squeeze_void_count_electrons
_platon_squeeze_void_content
1 -0.322 -0.178 1.000 1134 403 ' '
2 0.500 0.500 0.500 742 237 ' '
